data_2022189
loop_
_publ_author_name
'Yang, Dong-Dong'
'Lu, Li-Ping'
'Zhu, Miao-Li'

_publ_section_title
;
 A new family of lanthanide coordination polymers based on
 3,3'-[(5-carboxylato-1,3-phenylene)bis(oxy)]dibenzoate: synthesis,
 crystal structures and magnetic and luminescence properties
;
_journal_coeditor_code UK3197
_journal_issue 8
_journal_name_full 'Acta Crystallographica Section C'
_journal_page_first
;
;
_journal_paper_doi 10.1107/S2053229620009547
_journal_volume 76
_journal_year 2020
_chemical_formula_iupac '[Ce (C21 H11 O8) (C3 H7 N O)2]'
_chemical_formula_moiety 'C27 H25 Ce N2 O10'
_chemical_formula_sum 'C27 H25 Ce N2 O10'
_chemical_formula_weight 677.61
_chemical_name_systematic
Poly[{\m~5~-3,3-[(5-carboxylato-1,3-phenylene)bis(oxy)]dibenzoato-\k^6^<i>O</i>^1^:<i>O</i>^1'^:<i>O</i>^3^,<i>O</i>^3'^:<i>O</i>^5^:<i>O</i>^5'^}bis(<i>N</i>,<i>N</i>-dimethylformamide-\k<i>O</i>)cerium(III)]
_space_group_crystal_system triclinic
_space_group_IT_number 2
_space_group_name_Hall '-P 1'
_space_group_name_H-M_alt 'P -1'
_atom_sites_solution_hydrogens geom
_audit_creation_method SHELXL-2018/3
_cell_angle_alpha 103.223(4)
_cell_angle_beta 100.928(4)
_cell_angle_gamma 100.379(4)
_cell_formula_units_Z 2
_cell_length_a 10.9515(11)
_cell_length_b 11.2204(11)
_cell_length_c 12.2870(12)
_cell_measurement_reflns_used 4246
_cell_measurement_temperature 298(2)
_cell_measurement_theta_max 24.25
_cell_measurement_theta_min 2.92
_cell_volume 1403.1(2)
_computing_cell_refinement
;
SAINT (Bruker, 2009)
;
_computing_data_collection
;
APEX2 (Bruker, 2009)
;
_computing_data_reduction
;
SAINT (Bruker, 2009)
;
_computing_molecular_graphics
;
SHELXTL (Sheldrick 2008)
;
_computing_publication_material
;
SHELXTL (Sheldrick 2008)
;
_computing_structure_refinement
;
SHELXL2018 (Sheldrick, 2015)
;
_computing_structure_solution
;
SHELXS97 (Sheldrick 2008)
;
_diffrn_ambient_temperature 298(2)
_diffrn_measured_fraction_theta_full 0.983
_diffrn_measured_fraction_theta_max 0.970
_diffrn_measurement_device_type 'Bruker APEXII CCD'
_diffrn_measurement_method '\f and \w scans'
_diffrn_radiation_type MoK\a
_diffrn_radiation_wavelength 0.71073
_diffrn_reflns_av_R_equivalents 0.0510
_diffrn_reflns_av_unetI/netI 0.0627
_diffrn_reflns_limit_h_max 12
_diffrn_reflns_limit_h_min -13
_diffrn_reflns_limit_k_max 13
_diffrn_reflns_limit_k_min -13
_diffrn_reflns_limit_l_max 14
_diffrn_reflns_limit_l_min -14
_diffrn_reflns_number 12741
_diffrn_reflns_theta_full 25.242
_diffrn_reflns_theta_max 25.393
_diffrn_reflns_theta_min 2.919
_exptl_absorpt_coefficient_mu 1.681
_exptl_absorpt_correction_T_max 0.745
_exptl_absorpt_correction_T_min 0.668
_exptl_absorpt_correction_type multi-scan
_exptl_absorpt_process_details
;
(SADABS; Bruker, 2001)
;
_exptl_crystal_colour colourless
_exptl_crystal_density_diffrn 1.604
_exptl_crystal_description block
_exptl_crystal_F_000 678
_exptl_crystal_size_max 0.300
_exptl_crystal_size_mid 0.200
_exptl_crystal_size_min 0.200
_refine_diff_density_max 0.648
_refine_diff_density_min -0.557
_refine_ls_extinction_coef 0.0010(4)
_refine_ls_extinction_expression Fc^*^=kFc[1+0.001xFc^2^\l^3^/sin(2\q)]^-1/4^
_refine_ls_extinction_method
;
SHELXL2018 (Sheldrick, 2015)
;
_refine_ls_goodness_of_fit_ref 1.002
_refine_ls_hydrogen_treatment constr
_refine_ls_matrix_type full
_refine_ls_number_parameters 366
_refine_ls_number_reflns 5012
_refine_ls_number_restraints 3
_refine_ls_restrained_S_all 1.003
_refine_ls_R_factor_all 0.0518
_refine_ls_R_factor_gt 0.0338
_refine_ls_shift/su_max 0.001
_refine_ls_shift/su_mean 0.000
_refine_ls_structure_factor_coef Fsqd
_refine_ls_weighting_details 'w=1/[\s^2^(Fo^2^)+(0.0337P)^2^] where P=(Fo^2^+2Fc^2^)/3'
_refine_ls_weighting_scheme calc
_refine_ls_wR_factor_gt 0.0654
_refine_ls_wR_factor_ref 0.0701
_reflns_number_gt 4104
_reflns_number_total 5012
_reflns_threshold_expression 'I > 2\s(I)'
_cod_data_source_file uk3197sup1.cif
_cod_data_source_block CP1-Ce
_cod_database_code 2022189
_shelx_space_group_comment
;
The symmetry employed for this shelxl refinement is uniquely defined
by the following loop, which should always be used as a source of
symmetry information in preference to the above space-group names.
They are only intended as comments.
;
_shelx_estimated_absorpt_t_min 0.633
_shelx_estimated_absorpt_t_max 0.730

loop_
_space_group_symop_operation_xyz
'x, y, z'
'-x, -y, -z'

loop_
_atom_site_type_symbol
_atom_site_label
_atom_site_fract_x
_atom_site_fract_y
_atom_site_fract_z
_atom_site_U_iso_or_equiv
_atom_site_adp_type
_atom_site_calc_flag
_atom_site_occupancy
_atom_site_disorder_assembly
_atom_site_disorder_group
Ce Ce1 -0.04421(2) -0.05548(2) 0.15048(2) 0.02386(9) Uani d 1 . .
C C1 0.9055(4) 0.2011(4) 0.7261(3) 0.0353(10) Uani d 1 . .
C C2 0.8313(4) 0.2871(4) 0.6836(3) 0.0316(10) Uani d 1 . .
C C3 0.8770(4) 0.4170(4) 0.7259(3) 0.0367(10) Uani d 1 . .
H H3 0.957486 0.450893 0.775870 0.044 Uiso calc 1 . .
C C4 0.8012(4) 0.4958(4) 0.6927(3) 0.0431(11) Uani d 1 . .
H H4 0.830998 0.582544 0.722093 0.052 Uiso calc 1 . .
C C5 0.6832(4) 0.4478(5) 0.6173(4) 0.0449(12) Uani d 1 . .
H H5 0.631516 0.500766 0.597817 0.054 Uiso calc 1 . .
C C6 0.6430(4) 0.3183(5) 0.5709(3) 0.0375(11) Uani d 1 . .
C C7 0.7150(4) 0.2382(4) 0.6038(3) 0.0347(10) Uani d 1 . .
H H7 0.685682 0.151647 0.572383 0.042 Uiso calc 1 . .
C C8 0.4934(4) 0.2887(4) 0.3903(3) 0.0307(10) Uani d 1 . .
C C9 0.3712(4) 0.2306(4) 0.3234(3) 0.0289(9) Uani d 1 . .
H H9 0.313489 0.181679 0.351441 0.035 Uiso calc 1 . .
C C10 0.3360(3) 0.2461(4) 0.2141(3) 0.0253(9) Uani d 1 . .
C C11 0.4205(4) 0.3241(4) 0.1746(3) 0.0271(9) Uani d 1 . .
H H11 0.396485 0.336458 0.102012 0.033 Uiso calc 1 . .
C C12 0.5403(4) 0.3828(4) 0.2447(3) 0.0269(9) Uani d 1 . .
C C13 0.5793(4) 0.3645(4) 0.3516(3) 0.0304(9) Uani d 1 . .
H H13 0.661604 0.402393 0.396772 0.036 Uiso calc 1 . .
C C14 0.2036(4) 0.1815(4) 0.1400(3) 0.0310(9) Uani d 1 . .
C C15 0.6976(3) 0.4277(4) 0.1400(3) 0.0241(9) Uani d 1 . .
C C16 0.7312(3) 0.3141(4) 0.1301(3) 0.0260(9) Uani d 1 . .
H H16 0.700792 0.259999 0.171145 0.031 Uiso calc 1 . .
C C17 0.8107(3) 0.2805(4) 0.0589(3) 0.0279(9) Uani d 1 . .
C C18 0.8565(4) 0.3624(4) -0.0016(3) 0.0352(10) Uani d 1 . .
H H18 0.908887 0.340050 -0.050364 0.042 Uiso calc 1 . .
C C19 0.8236(4) 0.4765(4) 0.0112(4) 0.0389(11) Uani d 1 . .
H H19 0.855410 0.531687 -0.028289 0.047 Uiso calc 1 . .
C C20 0.7442(4) 0.5108(4) 0.0817(3) 0.0308(9) Uani d 1 . .
H H20 0.722487 0.588192 0.089883 0.037 Uiso calc 1 . .
C C21 0.8506(4) 0.1585(4) 0.0518(4) 0.0326(10) Uani d 1 . .
O O10 -0.0450(3) 0.0601(3) 0.3513(3) 0.0558(9) Uani d 1 . .
C C25 0.0402(6) 0.1244(6) 0.4335(5) 0.0682(16) Uani d 1 . .
H H25 0.098032 0.082858 0.465107 0.082 Uiso calc 1 . .
N N2 0.0601(5) 0.2425(5) 0.4820(4) 0.0703(14) Uani d 1 . .
C C26 0.1619(8) 0.3139(8) 0.5772(6) 0.144(4) Uani d 1 . .
H H26A 0.127841 0.350854 0.639727 0.216 Uiso calc 1 . .
H H26B 0.212888 0.379251 0.555241 0.216 Uiso calc 1 . .
H H26C 0.214126 0.259878 0.600958 0.216 Uiso calc 1 . .
C C27 -0.0309(9) 0.3117(8) 0.4325(7) 0.134(3) Uani d 1 . .
H H27A 0.010854 0.365127 0.393056 0.202 Uiso calc 1 . .
H H27B -0.058280 0.362080 0.493376 0.202 Uiso calc 1 . .
H H27C -0.103917 0.252319 0.379158 0.202 Uiso calc 1 . .
O O9 -0.2580(3) -0.1427(3) 0.1877(3) 0.0466(8) Uani d 1 . .
C C22 -0.3440(5) -0.0892(6) 0.1951(6) 0.0761(19) Uani d 1 . .
H H22 -0.322886 -0.004806 0.196048 0.091 Uiso calc 1 . .
C C24 -0.5549(6) -0.0578(7) 0.2051(9) 0.138(3) Uani d 1 . .
H H24A -0.539338 -0.001601 0.280615 0.206 Uiso calc 1 . .
H H24B -0.636883 -0.115241 0.187299 0.206 Uiso calc 1 . .
H H24C -0.554039 -0.010033 0.149476 0.206 Uiso calc 1 . .
C C23 -0.5022(6) -0.2675(6) 0.1821(7) 0.102(2) Uani d 1 . .
H H23A -0.513927 -0.309286 0.102118 0.154 Uiso calc 1 . .
H H23B -0.582023 -0.284815 0.203648 0.154 Uiso calc 1 . .
H H23C -0.439801 -0.297434 0.227930 0.154 Uiso calc 1 . .
N N1 -0.4567(4) -0.1275(5) 0.2018(4) 0.0664(13) Uani d 1 . .
O O1 0.8522(3) 0.0867(3) 0.7059(3) 0.0495(8) Uani d 1 . .
O O2 1.0185(3) 0.2475(3) 0.7872(2) 0.0404(7) Uani d 1 . .
O O3 0.5219(3) 0.2623(3) 0.4966(2) 0.0512(9) Uani d 1 . .
O O4 0.1223(3) 0.1356(3) 0.1874(2) 0.0362(7) Uani d 1 . .
O O5 0.1857(3) 0.1789(3) 0.0355(2) 0.0457(8) Uani d 1 . .
O O6 0.6216(2) 0.4708(2) 0.2113(2) 0.0320(7) Uani d 1 . .
O O7 0.8252(3) 0.0997(3) 0.1233(3) 0.0455(8) Uani d 1 . .
O O8 0.9069(3) 0.1192(3) -0.0247(3) 0.0469(8) Uani d 1 . .

loop_
_atom_site_aniso_label
_atom_site_aniso_U_11
_atom_site_aniso_U_22
_atom_site_aniso_U_33
_atom_site_aniso_U_12
_atom_site_aniso_U_13
_atom_site_aniso_U_23
Ce1 0.01807(13) 0.02176(14) 0.02923(14) 0.00634(9) 0.00019(9) 0.00523(10)
C1 0.031(3) 0.041(3) 0.036(2) 0.015(2) 0.003(2) 0.014(2)
C2 0.031(2) 0.037(3) 0.027(2) 0.012(2) 0.0015(18) 0.011(2)
C3 0.037(3) 0.042(3) 0.027(2) 0.014(2) -0.0008(19) 0.005(2)
C4 0.057(3) 0.036(3) 0.034(2) 0.020(2) 0.002(2) 0.005(2)
C5 0.049(3) 0.051(3) 0.042(3) 0.027(3) 0.003(2) 0.021(3)
C6 0.025(2) 0.055(3) 0.034(2) 0.011(2) -0.0021(19) 0.022(2)
C7 0.035(3) 0.035(3) 0.032(2) 0.009(2) 0.002(2) 0.010(2)
C8 0.025(2) 0.035(3) 0.033(2) 0.011(2) 0.0002(18) 0.015(2)
C9 0.023(2) 0.030(2) 0.037(2) 0.0080(19) 0.0088(18) 0.013(2)
C10 0.022(2) 0.022(2) 0.028(2) 0.0069(17) 0.0029(17) 0.0008(18)
C11 0.032(2) 0.030(2) 0.024(2) 0.013(2) 0.0073(18) 0.0095(19)
C12 0.027(2) 0.022(2) 0.037(2) 0.0098(18) 0.0161(19) 0.0074(19)
C13 0.014(2) 0.037(3) 0.039(2) 0.0079(19) 0.0017(17) 0.010(2)
C14 0.032(2) 0.021(2) 0.038(2) 0.0090(19) 0.005(2) 0.004(2)
C15 0.020(2) 0.025(2) 0.027(2) 0.0071(17) 0.0061(17) 0.0037(18)
C16 0.023(2) 0.028(2) 0.029(2) 0.0084(18) 0.0079(17) 0.0094(19)
C17 0.020(2) 0.029(2) 0.031(2) 0.0062(18) 0.0004(17) 0.0061(19)
C18 0.029(2) 0.040(3) 0.037(2) 0.007(2) 0.0136(19) 0.006(2)
C19 0.042(3) 0.037(3) 0.043(3) 0.006(2) 0.019(2) 0.017(2)
C20 0.035(2) 0.021(2) 0.037(2) 0.0053(19) 0.009(2) 0.0086(19)
C21 0.018(2) 0.033(3) 0.041(2) 0.0103(19) 0.0002(19) 0.002(2)
O10 0.051(2) 0.062(2) 0.0378(18) 0.0028(18) 0.0064(16) -0.0069(17)
C25 0.068(4) 0.071(5) 0.055(3) -0.001(3) 0.019(3) 0.007(3)
N2 0.101(4) 0.044(3) 0.050(3) -0.017(3) 0.033(3) -0.006(2)
C26 0.136(8) 0.148(8) 0.068(4) -0.087(6) 0.024(5) -0.032(5)
C27 0.204(10) 0.079(6) 0.136(7) 0.027(6) 0.071(7) 0.039(6)
O9 0.0253(17) 0.049(2) 0.071(2) 0.0104(16) 0.0181(16) 0.0203(18)
C22 0.047(3) 0.062(4) 0.138(6) 0.013(3) 0.041(4) 0.049(4)
C24 0.069(5) 0.089(6) 0.278(11) 0.045(4) 0.082(6) 0.041(7)
C23 0.073(5) 0.069(5) 0.168(7) 0.008(4) 0.048(5) 0.028(5)
N1 0.041(3) 0.079(4) 0.092(3) 0.029(3) 0.030(2) 0.024(3)
O1 0.0433(19) 0.0313(19) 0.062(2) 0.0063(16) -0.0157(16) 0.0146(17)
O2 0.0295(17) 0.0363(19) 0.0542(18) 0.0101(15) -0.0033(15) 0.0191(16)
O3 0.0335(18) 0.074(3) 0.0483(18) 0.0039(17) -0.0057(15) 0.0398(19)
O4 0.0255(16) 0.0315(17) 0.0420(16) -0.0046(13) 0.0010(14) 0.0055(14)
O5 0.0379(19) 0.055(2) 0.0315(16) -0.0036(16) -0.0048(14) 0.0081(15)
O6 0.0328(16) 0.0237(16) 0.0446(16) 0.0078(13) 0.0221(14) 0.0078(14)
O7 0.0472(19) 0.041(2) 0.065(2) 0.0276(16) 0.0224(17) 0.0261(18)
O8 0.0344(18) 0.050(2) 0.0541(19) 0.0201(16) 0.0131(15) 0.0006(17)

loop_
_atom_type_symbol
_atom_type_description
_atom_type_scat_dispersion_real
_atom_type_scat_dispersion_imag
_atom_type_scat_source
C C 0.0033 0.0016 'International Tables Vol C Tables 4.2.6.8 and 6.1.1.4'
H H 0.0000 0.0000 'International Tables Vol C Tables 4.2.6.8 and 6.1.1.4'
Ce Ce -0.2486 2.6331 'International Tables Vol C Tables 4.2.6.8 and 6.1.1.4'
N N 0.0061 0.0033 'International Tables Vol C Tables 4.2.6.8 and 6.1.1.4'
O O 0.0106 0.0060 'International Tables Vol C Tables 4.2.6.8 and 6.1.1.4'

loop_
_geom_angle_atom_site_label_1
_geom_angle_atom_site_label_2
_geom_angle_atom_site_label_3
_geom_angle_site_symmetry_1
_geom_angle_site_symmetry_3
_geom_angle
_geom_angle_publ_flag
O8 Ce1 O4 2_655 . 76.36(10) ?
O8 Ce1 O5 2_655 2 73.39(10) ?
O4 Ce1 O5 . 2 126.98(9) ?
O8 Ce1 O7 2_655 1_455 123.04(10) ?
O4 Ce1 O7 . 1_455 78.82(10) ?
O5 Ce1 O7 2 1_455 82.58(11) ?
O8 Ce1 O2 2_655 2_656 84.07(10) ?
O4 Ce1 O2 . 2_656 126.32(9) ?
O5 Ce1 O2 2 2_656 92.55(10) ?
O7 Ce1 O2 1_455 2_656 148.94(9) ?
O8 Ce1 O10 2_655 . 144.00(11) ?
O4 Ce1 O10 . . 78.11(10) ?
O5 Ce1 O10 2 . 142.58(11) ?
O7 Ce1 O10 1_455 . 75.46(11) ?
O2 Ce1 O10 2_656 . 91.08(11) ?
O8 Ce1 O9 2_655 . 138.89(11) ?
O4 Ce1 O9 . . 144.08(10) ?
O5 Ce1 O9 2 . 72.79(10) ?
O7 Ce1 O9 1_455 . 74.43(10) ?
O2 Ce1 O9 2_656 . 74.82(9) ?
O10 Ce1 O9 . . 72.32(11) ?
O8 Ce1 O1 2_655 2_656 77.93(10) ?
O4 Ce1 O1 . 2_656 75.75(9) ?
O5 Ce1 O1 2 2_656 135.85(11) ?
O7 Ce1 O1 1_455 2_656 141.56(11) ?
O2 Ce1 O1 2_656 2_656 51.25(9) ?
O10 Ce1 O1 . 2_656 71.45(11) ?
O9 Ce1 O1 . 2_656 112.36(10) ?
O8 Ce1 C1 2_655 2_656 78.35(11) ?
O4 Ce1 C1 . 2_656 100.77(11) ?
O5 Ce1 C1 2 2_656 114.14(12) ?
O7 Ce1 C1 1_455 2_656 157.06(11) ?
O2 Ce1 C1 2_656 2_656 25.70(11) ?
O10 Ce1 C1 . 2_656 81.98(12) ?
O9 Ce1 C1 . 2_656 94.91(11) ?
O1 Ce1 C1 2_656 2_656 25.65(11) ?
O1 C1 O2 . . 122.1(4) ?
O1 C1 C2 . . 119.3(4) ?
O2 C1 C2 . . 118.5(4) ?
O1 C1 Ce1 . 2_656 63.9(2) ?
O2 C1 Ce1 . 2_656 58.5(2) ?
C2 C1 Ce1 . 2_656 169.6(3) ?
C7 C2 C3 . . 119.6(4) ?
C7 C2 C1 . . 120.1(4) ?
C3 C2 C1 . . 120.3(4) ?
C2 C3 C4 . . 119.4(4) ?
C2 C3 H3 . . 120.3 ?
C4 C3 H3 . . 120.3 ?
C5 C4 C3 . . 121.3(4) ?
C5 C4 H4 . . 119.4 ?
C3 C4 H4 . . 119.4 ?
C4 C5 C6 . . 118.2(4) ?
C4 C5 H5 . . 120.9 ?
C6 C5 H5 . . 120.9 ?
C7 C6 C5 . . 121.6(4) ?
C7 C6 O3 . . 116.7(4) ?
C5 C6 O3 . . 121.4(4) ?
C6 C7 C2 . . 119.7(4) ?
C6 C7 H7 . . 120.1 ?
C2 C7 H7 . . 120.1 ?
C13 C8 C9 . . 121.3(3) ?
C13 C8 O3 . . 123.7(4) ?
C9 C8 O3 . . 115.0(3) ?
C8 C9 C10 . . 119.3(3) ?
C8 C9 H9 . . 120.4 ?
C10 C9 H9 . . 120.4 ?
C9 C10 C11 . . 120.2(4) ?
C9 C10 C14 . . 119.6(3) ?
C11 C10 C14 . . 120.3(3) ?
C12 C11 C10 . . 119.0(3) ?
C12 C11 H11 . . 120.5 ?
C10 C11 H11 . . 120.5 ?
C13 C12 C11 . . 121.8(3) ?
C13 C12 O6 . . 118.3(4) ?
C11 C12 O6 . . 119.7(3) ?
C12 C13 C8 . . 118.4(4) ?
C12 C13 H13 . . 120.8 ?
C8 C13 H13 . . 120.8 ?
O4 C14 O5 . . 126.1(4) ?
O4 C14 C10 . . 117.7(3) ?
O5 C14 C10 . . 116.2(4) ?
C16 C15 C20 . . 120.9(3) ?
C16 C15 O6 . . 124.0(3) ?
C20 C15 O6 . . 115.0(3) ?
C15 C16 C17 . . 119.9(3) ?
C15 C16 H16 . . 120.1 ?
C17 C16 H16 . . 120.1 ?
C16 C17 C18 . . 119.7(4) ?
C16 C17 C21 . . 119.5(3) ?
C18 C17 C21 . . 120.8(4) ?
C19 C18 C17 . . 119.5(4) ?
C19 C18 H18 . . 120.3 ?
C17 C18 H18 . . 120.3 ?
C18 C19 C20 . . 121.3(4) ?
C18 C19 H19 . . 119.4 ?
C20 C19 H19 . . 119.4 ?
C19 C20 C15 . . 118.7(4) ?
C19 C20 H20 . . 120.6 ?
C15 C20 H20 . . 120.6 ?
O7 C21 O8 . . 123.0(4) ?
O7 C21 C17 . . 117.6(4) ?
O8 C21 C17 . . 119.4(4) ?
C25 O10 Ce1 . . 132.4(3) ?
O10 C25 N2 . . 127.9(7) ?
O10 C25 H25 . . 116.0 ?
N2 C25 H25 . . 116.0 ?
C25 N2 C26 . . 125.9(7) ?
C25 N2 C27 . . 117.1(6) ?
C26 N2 C27 . . 117.0(6) ?
N2 C26 H26A . . 109.5 ?
N2 C26 H26B . . 109.5 ?
H26A C26 H26B . . 109.5 ?
N2 C26 H26C . . 109.5 ?
H26A C26 H26C . . 109.5 ?
H26B C26 H26C . . 109.5 ?
N2 C27 H27A . . 109.5 ?
N2 C27 H27B . . 109.5 ?
H27A C27 H27B . . 109.5 ?
N2 C27 H27C . . 109.5 ?
H27A C27 H27C . . 109.5 ?
H27B C27 H27C . . 109.5 ?
C22 O9 Ce1 . . 126.4(3) ?
O9 C22 N1 . . 131.4(6) ?
O9 C22 H22 . . 114.3 ?
N1 C22 H22 . . 114.3 ?
N1 C24 H24A . . 109.5 ?
N1 C24 H24B . . 109.5 ?
H24A C24 H24B . . 109.5 ?
N1 C24 H24C . . 109.5 ?
H24A C24 H24C . . 109.5 ?
H24B C24 H24C . . 109.5 ?
N1 C23 H23A . . 109.5 ?
N1 C23 H23B . . 109.5 ?
H23A C23 H23B . . 109.5 ?
N1 C23 H23C . . 109.5 ?
H23A C23 H23C . . 109.5 ?
H23B C23 H23C . . 109.5 ?
C22 N1 C24 . . 127.4(6) ?
C22 N1 C23 . . 116.4(5) ?
C24 N1 C23 . . 115.2(5) ?
C1 O1 Ce1 . 2_656 90.4(2) ?
C1 O2 Ce1 . 2_656 95.8(2) ?
C8 O3 C6 . . 119.0(3) ?
C14 O4 Ce1 . . 139.1(3) ?
C14 O5 Ce1 . 2 139.6(3) ?
C15 O6 C12 . . 118.3(3) ?
C21 O7 Ce1 . 1_655 114.8(2) ?
C21 O8 Ce1 . 2_655 171.7(3) ?

loop_
_geom_bond_atom_site_label_1
_geom_bond_atom_site_label_2
_geom_bond_site_symmetry_2
_geom_bond_distance
_geom_bond_publ_flag
Ce1 O8 2_655 2.434(3) ?
Ce1 O4 . 2.441(3) ?
Ce1 O5 2 2.445(3) ?
Ce1 O7 1_455 2.485(3) ?
Ce1 O2 2_656 2.490(3) ?
Ce1 O10 . 2.513(3) ?
Ce1 O9 . 2.536(3) ?
Ce1 O1 2_656 2.608(3) ?
Ce1 C1 2_656 2.904(4) ?
C1 O1 . 1.257(5) ?
C1 O2 . 1.266(5) ?
C1 C2 . 1.488(5) ?
C2 C7 . 1.384(5) ?
C2 C3 . 1.392(6) ?
C3 C4 . 1.393(6) ?
C3 H3 . 0.9300 ?
C4 C5 . 1.373(6) ?
C4 H4 . 0.9300 ?
C5 C6 . 1.388(6) ?
C5 H5 . 0.9300 ?
C6 C7 . 1.375(6) ?
C6 O3 . 1.403(5) ?
C7 H7 . 0.9300 ?
C8 C13 . 1.379(5) ?
C8 C9 . 1.383(5) ?
C8 O3 . 1.395(4) ?
C9 C10 . 1.384(5) ?
C9 H9 . 0.9300 ?
C10 C11 . 1.389(5) ?
C10 C14 . 1.509(5) ?
C11 C12 . 1.378(5) ?
C11 H11 . 0.9300 ?
C12 C13 . 1.376(5) ?
C12 O6 . 1.393(4) ?
C13 H13 . 0.9300 ?
C14 O4 . 1.251(4) ?
C14 O5 . 1.254(4) ?
C15 C16 . 1.375(5) ?
C15 C20 . 1.384(5) ?
C15 O6 . 1.386(4) ?
C16 C17 . 1.386(5) ?
C16 H16 . 0.9300 ?
C17 C18 . 1.392(5) ?
C17 C21 . 1.499(5) ?
C18 C19 . 1.375(6) ?
C18 H18 . 0.9300 ?
C19 C20 . 1.381(5) ?
C19 H19 . 0.9300 ?
C20 H20 . 0.9300 ?
C21 O7 . 1.255(5) ?
C21 O8 . 1.259(5) ?
O10 C25 . 1.216(6) ?
C25 N2 . 1.282(7) ?
C25 H25 . 0.9300 ?
N2 C26 . 1.417(8) ?
N2 C27 . 1.494(9) ?
C26 H26A . 0.9600 ?
C26 H26B . 0.9600 ?
C26 H26C . 0.9600 ?
C27 H27A . 0.9600 ?
C27 H27B . 0.9600 ?
C27 H27C . 0.9600 ?
O9 C22 . 1.212(6) ?
C22 N1 . 1.256(6) ?
C22 H22 . 0.9300 ?
C24 N1 . 1.441(7) ?
C24 H24A . 0.9600 ?
C24 H24B . 0.9600 ?
C24 H24C . 0.9600 ?
C23 N1 . 1.507(7) ?
C23 H23A . 0.9600 ?
C23 H23B . 0.9600 ?
C23 H23C . 0.9600 ?

loop_
_geom_torsion_atom_site_label_1
_geom_torsion_atom_site_label_2
_geom_torsion_atom_site_label_3
_geom_torsion_atom_site_label_4
_geom_torsion_site_symmetry_1
_geom_torsion_site_symmetry_2
_geom_torsion_site_symmetry_3
_geom_torsion_site_symmetry_4
_geom_torsion
_geom_torsion_publ_flag
O1 C1 C2 C7 . . . . -13.1(6) ?
O2 C1 C2 C7 . . . . 170.9(4) ?
Ce1 C1 C2 C7 2_656 . . . -118.2(17) ?
O1 C1 C2 C3 . . . . 165.5(4) ?
O2 C1 C2 C3 . . . . -10.5(6) ?
Ce1 C1 C2 C3 2_656 . . . 60.3(18) ?
C7 C2 C3 C4 . . . . 4.1(6) ?
C1 C2 C3 C4 . . . . -174.5(4) ?
C2 C3 C4 C5 . . . . -1.3(6) ?
C3 C4 C5 C6 . . . . -2.6(6) ?
C4 C5 C6 C7 . . . . 3.7(6) ?
C4 C5 C6 O3 . . . . 177.7(4) ?
C5 C6 C7 C2 . . . . -0.9(6) ?
O3 C6 C7 C2 . . . . -175.2(3) ?
C3 C2 C7 C6 . . . . -3.0(6) ?
C1 C2 C7 C6 . . . . 175.6(4) ?
C13 C8 C9 C10 . . . . 1.9(6) ?
O3 C8 C9 C10 . . . . -176.9(4) ?
C8 C9 C10 C11 . . . . -3.1(6) ?
C8 C9 C10 C14 . . . . 179.1(4) ?
C9 C10 C11 C12 . . . . 1.6(6) ?
C14 C10 C11 C12 . . . . 179.4(3) ?
C10 C11 C12 C13 . . . . 1.2(6) ?
C10 C11 C12 O6 . . . . -173.7(3) ?
C11 C12 C13 C8 . . . . -2.4(6) ?
O6 C12 C13 C8 . . . . 172.6(3) ?
C9 C8 C13 C12 . . . . 0.8(6) ?
O3 C8 C13 C12 . . . . 179.5(4) ?
C9 C10 C14 O4 . . . . 13.3(5) ?
C11 C10 C14 O4 . . . . -164.6(4) ?
C9 C10 C14 O5 . . . . -166.6(4) ?
C11 C10 C14 O5 . . . . 15.5(6) ?
C20 C15 C16 C17 . . . . -1.5(6) ?
O6 C15 C16 C17 . . . . -178.2(3) ?
C15 C16 C17 C18 . . . . 0.4(6) ?
C15 C16 C17 C21 . . . . 177.9(3) ?
C16 C17 C18 C19 . . . . 0.8(6) ?
C21 C17 C18 C19 . . . . -176.6(4) ?
C17 C18 C19 C20 . . . . -1.0(6) ?
C18 C19 C20 C15 . . . . 0.0(6) ?
C16 C15 C20 C19 . . . . 1.3(6) ?
O6 C15 C20 C19 . . . . 178.3(3) ?
C16 C17 C21 O7 . . . . -9.9(5) ?
C18 C17 C21 O7 . . . . 167.5(4) ?
C16 C17 C21 O8 . . . . 169.7(4) ?
C18 C17 C21 O8 . . . . -12.8(6) ?
Ce1 O10 C25 N2 . . . . 114.4(6) ?
O10 C25 N2 C26 . . . . -179.2(5) ?
O10 C25 N2 C27 . . . . -0.4(8) ?
Ce1 O9 C22 N1 . . . . 171.9(5) ?
O9 C22 N1 C24 . . . . -176.9(8) ?
O9 C22 N1 C23 . . . . -9.2(11) ?
O2 C1 O1 Ce1 . . . 2_656 7.1(4) ?
C2 C1 O1 Ce1 . . . 2_656 -168.8(3) ?
O1 C1 O2 Ce1 . . . 2_656 -7.4(4) ?
C2 C1 O2 Ce1 . . . 2_656 168.5(3) ?
C13 C8 O3 C6 . . . . 2.0(6) ?
C9 C8 O3 C6 . . . . -179.2(4) ?
C7 C6 O3 C8 . . . . -121.8(4) ?
C5 C6 O3 C8 . . . . 64.0(5) ?
O5 C14 O4 Ce1 . . . . 43.1(6) ?
C10 C14 O4 Ce1 . . . . -136.8(3) ?
O4 C14 O5 Ce1 . . . 2 -23.5(7) ?
C10 C14 O5 Ce1 . . . 2 156.4(3) ?
C16 C15 O6 C12 . . . . -22.6(5) ?
C20 C15 O6 C12 . . . . 160.6(3) ?
C13 C12 O6 C15 . . . . 99.0(4) ?
C11 C12 O6 C15 . . . . -85.9(4) ?
O8 C21 O7 Ce1 . . . 1_655 20.5(5) ?
C17 C21 O7 Ce1 . . . 1_655 -159.8(3) ?

_cod_database_fobs_code 2022189
